data_4320103
loop_
_publ_author_name
'Carl Ohrenberg'
'Louise M. Liable-Sands'
'Arnold L. Rheingold'
'Charles G. Riordan'

_publ_section_title
;
 Structural Diversity in a Family of Copper(I) Thioether Complexes
;
_journal_name_full 'Inorganic Chemistry'
_journal_page_first 4276
_journal_page_last 4283
_journal_paper_doi 10.1021/ic010273a
_journal_volume 40
_journal_year 2001
_chemical_formula_sum 'C45 H41 B Cu P S3'
_chemical_formula_weight 783.28
_chemical_name_systematic
;
   ?
;
_space_group_IT_number 14
_symmetry_cell_setting monoclinic
_symmetry_space_group_name_Hall '-P 2ybc'
_symmetry_space_group_name_H-M 'P 1 21/c 1'
_atom_sites_solution_hydrogens geom
_atom_sites_solution_primary direct
_atom_sites_solution_secondary difmap
_audit_creation_method SHELXL
_cell_angle_alpha 90.00
_cell_angle_beta 94.41(9)
_cell_angle_gamma 90.00
_cell_formula_units_Z 4
_cell_length_a 12.060(6)
_cell_length_b 19.686(24)
_cell_length_c 16.979(16)
_cell_measurement_temperature 293(2)
_cell_volume 4019(7)
_computing_structure_refinement 'SHELXL-93 (Sheldrick, 1993)'
_computing_structure_solution 'SHELXS-86 (Sheldrick, 1990)'
_diffrn_ambient_temperature 293(2)
_diffrn_radiation_monochromator graphite
_diffrn_radiation_source 'fine-focus sealed tube'
_diffrn_radiation_type MoK\a
_diffrn_radiation_wavelength 0.71073
_diffrn_reflns_av_R_equivalents 0.0432
_diffrn_reflns_av_sigmaI/netI 0.0818
_diffrn_reflns_limit_h_max 14
_diffrn_reflns_limit_h_min -1
_diffrn_reflns_limit_k_max 23
_diffrn_reflns_limit_k_min -1
_diffrn_reflns_limit_l_max 20
_diffrn_reflns_limit_l_min -20
_diffrn_reflns_number 8668
_diffrn_reflns_theta_max 25.02
_diffrn_reflns_theta_min 2.07
_exptl_absorpt_coefficient_mu 0.770
_exptl_crystal_density_diffrn 1.294
_exptl_crystal_F_000 1632
_exptl_crystal_size_max 0.40
_exptl_crystal_size_mid 0.30
_exptl_crystal_size_min 0.20
_refine_diff_density_max 0.254
_refine_diff_density_min -0.288
_refine_diff_density_rms 0.054
_refine_ls_extinction_method none
_refine_ls_goodness_of_fit_all 0.923
_refine_ls_goodness_of_fit_obs 0.935
_refine_ls_matrix_type full
_refine_ls_number_parameters 460
_refine_ls_number_reflns 7069
_refine_ls_number_restraints 0
_refine_ls_restrained_S_all 0.925
_refine_ls_restrained_S_obs 0.935
_refine_ls_R_factor_all 0.1142
_refine_ls_R_factor_obs 0.0532
_refine_ls_shift/esd_max 0.002
_refine_ls_shift/esd_mean 0.000
_refine_ls_structure_factor_coef Fsqd
_refine_ls_weighting_details 'w=1/[\s^2^(Fo^2^)+(0.1000P)^2^+0.0000P] where P=(Fo^2^+2Fc^2^)/3'
_refine_ls_weighting_scheme calc
_refine_ls_wR_factor_all 0.1703
_refine_ls_wR_factor_obs 0.1285
_reflns_number_observed 4086
_reflns_number_total 7074
_reflns_observed_criterion >2sigma(I)
_cod_data_source_file ic010273a_3.cif
_cod_data_source_block cgr41(3)
_cod_depositor_comments
;
The following automatic conversions were performed:

'_refine_ls_weighting_scheme' value 'calc
w=1/[\s^2^(Fo^2^)+(0.1000P)^2^+0.0000P] where P=(Fo^2^+2Fc^2^)/3' was
changed to 'calc'. New tag '_refine_ls_weighting_details' was
created. The value of the new tag was set to
'w=1/[\s^2^(Fo^2^)+(0.1000P)^2^+0.0000P] where P=(Fo^2^+2Fc^2^)/3'.

Automatic conversion script
Id: cif_fix_values 3143 2015-03-26 13:38:13Z robertas 
;
_cod_original_cell_volume 4019(6)
_cod_database_code 4320103

loop_
_symmetry_equiv_pos_as_xyz
'x, y, z'
'-x, y+1/2, -z+1/2'
'-x, -y, -z'
'x, -y-1/2, z-1/2'

loop_
_atom_site_aniso_label
_atom_site_aniso_U_11
_atom_site_aniso_U_22
_atom_site_aniso_U_33
_atom_site_aniso_U_23
_atom_site_aniso_U_13
_atom_site_aniso_U_12
Cu 0.0587(4) 0.0476(4) 0.0504(4) -0.0095(3) -0.0021(3) -0.0052(3)
P 0.0548(8) 0.0445(7) 0.0460(7) -0.0080(6) -0.0042(6) 0.0022(6)
S1 0.0538(8) 0.0574(8) 0.0533(7) -0.0033(6) 0.0011(6) -0.0097(6)
S2 0.0597(8) 0.0468(7) 0.0488(7) -0.0033(6) -0.0036(6) 0.0006(6)
S3 0.0509(7) 0.0432(6) 0.0537(7) -0.0026(6) -0.0084(6) -0.0031(6)
C1 0.067(4) 0.126(6) 0.069(4) -0.023(4) -0.002(3) 0.020(4)
C2 0.068(5) 0.162(8) 0.098(6) -0.016(5) -0.010(4) 0.030(5)
C3 0.090(6) 0.129(7) 0.102(6) 0.002(5) 0.032(5) 0.030(5)
C4 0.103(6) 0.096(5) 0.102(6) -0.028(4) 0.036(5) 0.002(5)
C5 0.072(4) 0.110(5) 0.078(4) -0.023(4) 0.020(4) -0.013(4)
C6 0.056(3) 0.057(3) 0.049(3) 0.005(2) 0.006(3) -0.005(3)
C7 0.063(3) 0.052(3) 0.060(3) -0.013(2) -0.004(3) -0.010(3)
C11 0.084(4) 0.051(3) 0.064(4) 0.003(3) -0.001(3) 0.008(3)
C12 0.131(7) 0.046(3) 0.102(5) 0.018(3) 0.010(5) 0.002(4)
C13 0.123(7) 0.066(4) 0.109(6) 0.006(4) 0.030(5) -0.026(4)
C14 0.097(5) 0.076(4) 0.112(5) -0.006(4) 0.037(4) -0.013(4)
C15 0.074(4) 0.046(3) 0.096(4) 0.003(3) 0.021(3) -0.005(3)
C16 0.068(4) 0.038(3) 0.046(3) 0.000(2) -0.001(3) -0.001(2)
C17 0.074(4) 0.044(3) 0.050(3) -0.010(2) -0.003(3) -0.001(3)
C21 0.087(4) 0.063(3) 0.071(4) -0.015(3) -0.018(3) 0.012(3)
C22 0.101(5) 0.097(5) 0.075(4) -0.025(4) -0.040(4) 0.019(4)
C23 0.080(4) 0.100(5) 0.060(4) 0.009(4) -0.027(3) 0.004(4)
C24 0.085(4) 0.072(4) 0.082(4) 0.013(3) -0.027(4) 0.007(3)
C25 0.076(4) 0.054(3) 0.068(4) -0.006(3) -0.018(3) 0.001(3)
C26 0.044(3) 0.051(3) 0.051(3) 0.000(2) 0.000(2) -0.003(2)
C27 0.060(3) 0.036(2) 0.062(3) -0.009(2) -0.004(3) -0.005(2)
C31 0.070(4) 0.050(3) 0.079(4) -0.002(3) 0.004(3) -0.004(3)
C32 0.082(4) 0.042(3) 0.118(6) -0.005(3) 0.001(4) 0.000(3)
C33 0.076(4) 0.050(3) 0.108(5) -0.025(3) -0.005(4) 0.003(3)
C34 0.074(4) 0.073(4) 0.089(4) -0.027(3) 0.014(3) 0.000(3)
C35 0.071(4) 0.047(3) 0.079(4) -0.017(3) 0.007(3) -0.014(3)
C36 0.049(3) 0.050(3) 0.055(3) -0.008(2) -0.008(3) -0.003(2)
C41 0.069(4) 0.095(5) 0.084(4) 0.000(4) -0.017(3) 0.016(4)
C42 0.088(5) 0.144(7) 0.091(5) 0.000(5) -0.025(4) 0.040(6)
C43 0.127(7) 0.112(6) 0.073(5) 0.011(4) 0.003(5) 0.066(6)
C44 0.133(7) 0.069(4) 0.095(5) 0.000(4) -0.001(5) 0.037(5)
C45 0.085(4) 0.055(3) 0.078(4) -0.001(3) -0.010(3) 0.013(3)
C46 0.064(3) 0.060(3) 0.044(3) -0.002(2) -0.005(3) 0.012(3)
C51 0.074(4) 0.059(3) 0.064(4) -0.001(3) 0.003(3) -0.003(3)
C52 0.073(4) 0.065(4) 0.100(5) 0.002(3) 0.017(4) -0.008(3)
C53 0.058(4) 0.056(3) 0.126(6) -0.022(4) -0.002(4) -0.002(3)
C54 0.063(4) 0.079(4) 0.095(5) -0.037(4) -0.012(4) 0.003(3)
C55 0.059(4) 0.068(3) 0.064(4) -0.018(3) -0.008(3) 0.001(3)
C56 0.053(3) 0.037(2) 0.057(3) -0.009(2) -0.008(3) 0.002(2)
C61 0.098(5) 0.051(3) 0.059(4) -0.002(3) 0.003(3) 0.004(3)
C62 0.143(7) 0.064(4) 0.080(5) 0.007(3) 0.005(5) -0.015(4)
C63 0.101(5) 0.102(5) 0.058(4) 0.001(4) 0.017(4) -0.025(4)
C64 0.075(4) 0.096(5) 0.067(4) -0.015(4) 0.010(3) 0.011(4)
C65 0.075(4) 0.070(4) 0.050(3) -0.005(3) 0.001(3) 0.007(3)
C66 0.053(3) 0.050(3) 0.048(3) -0.008(2) -0.008(2) -0.006(2)
B 0.052(3) 0.039(3) 0.056(3) -0.006(2) -0.003(3) -0.006(3)

loop_
_atom_site_label
_atom_site_type_symbol
_atom_site_fract_x
_atom_site_fract_y
_atom_site_fract_z
_atom_site_U_iso_or_equiv
_atom_site_thermal_displace_type
_atom_site_occupancy
_atom_site_calc_flag
_atom_site_refinement_flags
_atom_site_disorder_group
Cu Cu 0.21983(5) 0.00820(3) 0.69898(3) 0.0526(2) Uani 1 d . .
P P 0.23874(11) 0.10167(6) 0.76988(7) 0.0489(3) Uani 1 d . .
S1 S 0.08829(11) -0.07688(6) 0.71268(7) 0.0550(3) Uani 1 d . .
S2 S 0.17938(11) 0.01583(6) 0.56141(7) 0.0522(3) Uani 1 d . .
S3 S 0.37174(10) -0.06335(6) 0.68841(7) 0.0499(3) Uani 1 d . .
C1 C -0.1395(5) -0.0630(4) 0.6764(4) 0.088(2) Uani 1 d . .
H1A H -0.1334(5) -0.0944(4) 0.6360(4) 0.105 Uiso 1 calc R .
C2 C -0.2423(6) -0.0362(5) 0.6905(5) 0.110(3) Uani 1 d . .
H2A H -0.3053(6) -0.0496(5) 0.6593(5) 0.132 Uiso 1 calc R .
C3 C -0.2520(7) 0.0091(4) 0.7488(5) 0.105(2) Uani 1 d . .
H3A H -0.3216(7) 0.0264(4) 0.7578(5) 0.127 Uiso 1 calc R .
C4 C -0.1620(7) 0.0296(4) 0.7941(5) 0.099(2) Uani 1 d . .
H4A H -0.1687(7) 0.0616(4) 0.8337(5) 0.119 Uiso 1 calc R .
C5 C -0.0586(6) 0.0023(3) 0.7812(4) 0.086(2) Uani 1 d . .
H5A H 0.0033(6) 0.0156(3) 0.8136(4) 0.103 Uiso 1 calc R .
C6 C -0.0460(4) -0.0430(3) 0.7227(3) 0.0542(12) Uani 1 d . .
C7 C 0.0803(4) -0.1210(3) 0.6180(3) 0.0587(13) Uani 1 d . .
H7A H 0.0481(4) -0.1656(3) 0.6245(3) 0.070 Uiso 1 calc R .
H7B H 0.0313(4) -0.0960(3) 0.5805(3) 0.070 Uiso 1 calc R .
C11 C 0.2269(5) 0.1445(2) 0.5222(3) 0.0668(15) Uani 1 d . .
H11A H 0.1544(5) 0.1536(2) 0.5341(3) 0.080 Uiso 1 calc R .
C12 C 0.2957(7) 0.1964(3) 0.5000(4) 0.093(2) Uani 1 d . .
H12A H 0.2689(7) 0.2407(3) 0.4984(4) 0.112 Uiso 1 calc R .
C13 C 0.4004(7) 0.1845(3) 0.4806(4) 0.098(2) Uani 1 d . .
H13A H 0.4450(7) 0.2199(3) 0.4650(4) 0.118 Uiso 1 calc R .
C14 C 0.4386(6) 0.1203(3) 0.4844(4) 0.093(2) Uani 1 d . .
H14A H 0.5103(6) 0.1113(3) 0.4706(4) 0.112 Uiso 1 calc R .
C15 C 0.3741(5) 0.0680(3) 0.5080(4) 0.071(2) Uani 1 d . .
H15A H 0.4032(5) 0.0242(3) 0.5116(4) 0.085 Uiso 1 calc R .
C16 C 0.2678(4) 0.0793(2) 0.5263(3) 0.0512(12) Uani 1 d . .
C17 C 0.2237(5) -0.0648(2) 0.5234(3) 0.0562(13) Uani 1 d . .
H17A H 0.1841(5) -0.0728(2) 0.4723(3) 0.067 Uiso 1 calc R .
H17B H 0.3024(5) -0.0623(2) 0.5156(3) 0.067 Uiso 1 calc R .
C21 C 0.4802(5) -0.0394(3) 0.8326(3) 0.075(2) Uani 1 d . .
H21A H 0.4536(5) 0.0048(3) 0.8259(3) 0.090 Uiso 1 calc R .
C22 C 0.5478(6) -0.0562(3) 0.9000(4) 0.093(2) Uani 1 d . .
H22A H 0.5662(6) -0.0233(3) 0.9381(4) 0.112 Uiso 1 calc R .
C23 C 0.5866(5) -0.1205(3) 0.9100(3) 0.082(2) Uani 1 d . .
H23A H 0.6316(5) -0.1318(3) 0.9550(3) 0.098 Uiso 1 calc R .
C24 C 0.5598(5) -0.1678(3) 0.8547(4) 0.081(2) Uani 1 d . .
H24A H 0.5866(5) -0.2118(3) 0.8620(4) 0.098 Uiso 1 calc R .
C25 C 0.4933(5) -0.1523(3) 0.7871(3) 0.067(2) Uani 1 d . .
H25A H 0.4760(5) -0.1856(3) 0.7493(3) 0.080 Uiso 1 calc R .
C26 C 0.4528(4) -0.0875(2) 0.7760(3) 0.0489(12) Uani 1 d . .
C27 C 0.3060(4) -0.1406(2) 0.6510(3) 0.0531(12) Uani 1 d . .
H27A H 0.3621(4) -0.1689(2) 0.6292(3) 0.064 Uiso 1 calc R .
H27B H 0.2781(4) -0.1651(2) 0.6949(3) 0.064 Uiso 1 calc R .
C31 C 0.1602(5) -0.2600(3) 0.5547(3) 0.0665(15) Uani 1 d . .
H31A H 0.1169(5) -0.2595(3) 0.5977(3) 0.080 Uiso 1 calc R .
C32 C 0.1761(5) -0.3213(3) 0.5160(4) 0.081(2) Uani 1 d . .
H32A H 0.1435(5) -0.3607(3) 0.5336(4) 0.097 Uiso 1 calc R .
C33 C 0.2384(5) -0.3241(3) 0.4533(4) 0.079(2) Uani 1 d . .
H33A H 0.2489(5) -0.3652(3) 0.4278(4) 0.094 Uiso 1 calc R .
C34 C 0.2854(5) -0.2661(3) 0.4279(4) 0.078(2) Uani 1 d . .
H34A H 0.3285(5) -0.2670(3) 0.3848(4) 0.094 Uiso 1 calc R .
C35 C 0.2684(5) -0.2058(2) 0.4670(3) 0.0657(15) Uani 1 d . .
H35A H 0.3009(5) -0.1667(2) 0.4485(3) 0.079 Uiso 1 calc R .
C36 C 0.2070(4) -0.1999(2) 0.5308(3) 0.0519(12) Uani 1 d . .
C41 C 0.0548(5) 0.1628(3) 0.6952(4) 0.084(2) Uani 1 d . .
H41A H 0.0264(5) 0.1189(3) 0.6915(4) 0.101 Uiso 1 calc R .
C42 C -0.0089(6) 0.2177(5) 0.6658(4) 0.109(3) Uani 1 d . .
H42A H -0.0804(6) 0.2104(5) 0.6429(4) 0.131 Uiso 1 calc R .
C43 C 0.0326(8) 0.2814(4) 0.6705(4) 0.105(3) Uani 1 d . .
H43A H -0.0111(8) 0.3178(4) 0.6519(4) 0.125 Uiso 1 calc R .
C44 C 0.1374(8) 0.2926(3) 0.7021(4) 0.099(2) Uani 1 d . .
H44A H 0.1662(8) 0.3364(3) 0.7037(4) 0.119 Uiso 1 calc R .
C45 C 0.2014(5) 0.2396(3) 0.7318(3) 0.074(2) Uani 1 d . .
H45A H 0.2733(5) 0.2477(3) 0.7536(3) 0.088 Uiso 1 calc R .
C46 C 0.1602(4) 0.1743(3) 0.7298(3) 0.0563(13) Uani 1 d . .
C51 C 0.4413(5) 0.1346(3) 0.7163(3) 0.0661(15) Uani 1 d . .
H51A H 0.4075(5) 0.1220(3) 0.6674(3) 0.079 Uiso 1 calc R .
C52 C 0.5508(5) 0.1547(3) 0.7219(4) 0.079(2) Uani 1 d . .
H52A H 0.5902(5) 0.1563(3) 0.6770(4) 0.095 Uiso 1 calc R .
C53 C 0.6019(5) 0.1726(3) 0.7947(5) 0.081(2) Uani 1 d . .
H53A H 0.6762(5) 0.1858(3) 0.7988(5) 0.097 Uiso 1 calc R .
C54 C 0.5443(5) 0.1710(3) 0.8597(4) 0.080(2) Uani 1 d . .
H54A H 0.5792(5) 0.1833(3) 0.9083(4) 0.096 Uiso 1 calc R .
C55 C 0.4339(5) 0.1512(3) 0.8547(3) 0.0645(15) Uani 1 d . .
H55A H 0.3953(5) 0.1502(3) 0.9001(3) 0.077 Uiso 1 calc R .
C56 C 0.3803(4) 0.1328(2) 0.7822(3) 0.0494(12) Uani 1 d . .
C61 C 0.2119(5) 0.0344(3) 0.9090(3) 0.070(2) Uani 1 d . .
H61A H 0.2456(5) -0.0014(3) 0.8843(3) 0.084 Uiso 1 calc R .
C62 C 0.1792(7) 0.0258(3) 0.9842(4) 0.096(2) Uani 1 d . .
H62A H 0.1931(7) -0.0150(3) 1.0107(4) 0.115 Uiso 1 calc R .
C63 C 0.1264(6) 0.0772(4) 1.0195(4) 0.087(2) Uani 1 d . .
H63A H 0.1018(6) 0.0710(4) 1.0696(4) 0.104 Uiso 1 calc R .
C64 C 0.1095(5) 0.1376(3) 0.9820(4) 0.079(2) Uani 1 d . .
H64A H 0.0747(5) 0.1729(3) 1.0068(4) 0.095 Uiso 1 calc R .
C65 C 0.1440(5) 0.1465(3) 0.9073(3) 0.0653(15) Uani 1 d . .
H65A H 0.1322(5) 0.1879(3) 0.8818(3) 0.078 Uiso 1 calc R .
C66 C 0.1957(4) 0.0949(2) 0.8701(3) 0.0511(12) Uani 1 d . .
B B 0.2019(5) -0.1297(3) 0.5821(3) 0.0491(14) Uani 1 d . .

loop_
_atom_type_symbol
_atom_type_description
_atom_type_scat_dispersion_real
_atom_type_scat_dispersion_imag
_atom_type_scat_source
C C 0.0033 0.0016 'International Tables Vol C Tables 4.2.6.8 and 6.1.1.4'
H H 0.0000 0.0000 'International Tables Vol C Tables 4.2.6.8 and 6.1.1.4'
B B 0.0013 0.0007 'International Tables Vol C Tables 4.2.6.8 and 6.1.1.4'
P P 0.1023 0.0942 'International Tables Vol C Tables 4.2.6.8 and 6.1.1.4'
S S 0.1246 0.1234 'International Tables Vol C Tables 4.2.6.8 and 6.1.1.4'
Cu Cu 0.3201 1.2651 'International Tables Vol C Tables 4.2.6.8 and 6.1.1.4'

loop_
_geom_angle_atom_site_label_1
_geom_angle_atom_site_label_2
_geom_angle_atom_site_label_3
_geom_angle
_geom_angle_site_symmetry_1
_geom_angle_site_symmetry_3
_geom_angle_publ_flag
P Cu S3 119.92(8) . . ?
P Cu S1 126.07(8) . . ?
S3 Cu S1 96.81(9) . . ?
P Cu S2 119.61(7) . . ?
S3 Cu S2 93.81(8) . . ?
S1 Cu S2 93.11(8) . . ?
C56 P C66 104.5(2) . . ?
C56 P C46 103.7(2) . . ?
C66 P C46 103.3(2) . . ?
C56 P Cu 113.8(2) . . ?
C66 P Cu 115.1(2) . . ?
C46 P Cu 115.1(2) . . ?
C6 S1 C7 106.1(3) . . ?
C6 S1 Cu 111.9(2) . . ?
C7 S1 Cu 104.2(2) . . ?
C16 S2 C17 107.2(2) . . ?
C16 S2 Cu 107.1(2) . . ?
C17 S2 Cu 104.7(2) . . ?
C26 S3 C27 105.5(2) . . ?
C26 S3 Cu 118.8(2) . . ?
C27 S3 Cu 102.1(2) . . ?
C6 C1 C2 119.6(6) . . ?
C3 C2 C1 120.7(7) . . ?
C2 C3 C4 120.6(7) . . ?
C3 C4 C5 119.3(6) . . ?
C6 C5 C4 121.5(6) . . ?
C5 C6 C1 118.3(5) . . ?
C5 C6 S1 118.4(4) . . ?
C1 C6 S1 123.3(4) . . ?
B C7 S1 112.9(3) . . ?
C16 C11 C12 118.8(6) . . ?
C13 C12 C11 121.9(6) . . ?
C12 C13 C14 118.4(7) . . ?
C13 C14 C15 121.4(7) . . ?
C16 C15 C14 120.7(5) . . ?
C11 C16 C15 118.8(5) . . ?
C11 C16 S2 116.8(4) . . ?
C15 C16 S2 124.2(4) . . ?
B C17 S2 113.4(3) . . ?
C26 C21 C22 120.4(5) . . ?
C23 C22 C21 119.9(6) . . ?
C24 C23 C22 119.9(5) . . ?
C23 C24 C25 121.3(6) . . ?
C26 C25 C24 119.7(5) . . ?
C21 C26 C25 118.8(5) . . ?
C21 C26 S3 119.2(4) . . ?
C25 C26 S3 121.9(4) . . ?
B C27 S3 115.2(3) . . ?
C32 C31 C36 121.8(6) . . ?
C33 C32 C31 120.9(6) . . ?
C34 C33 C32 119.0(6) . . ?
C33 C34 C35 119.2(6) . . ?
C36 C35 C34 124.3(5) . . ?
C35 C36 C31 114.6(5) . . ?
C35 C36 B 122.7(5) . . ?
C31 C36 B 122.2(5) . . ?
C46 C41 C42 119.3(7) . . ?
C43 C42 C41 120.4(7) . . ?
C42 C43 C44 120.4(7) . . ?
C45 C44 C43 120.3(7) . . ?
C44 C45 C46 120.6(6) . . ?
C41 C46 C45 119.0(5) . . ?
C41 C46 P 117.8(4) . . ?
C45 C46 P 123.2(4) . . ?
C56 C51 C52 121.2(6) . . ?
C51 C52 C53 119.7(6) . . ?
C54 C53 C52 120.2(6) . . ?
C53 C54 C55 120.7(6) . . ?
C54 C55 C56 120.4(6) . . ?
C51 C56 C55 117.8(5) . . ?
C51 C56 P 118.1(4) . . ?
C55 C56 P 124.0(4) . . ?
C66 C61 C62 121.0(6) . . ?
C63 C62 C61 119.6(6) . . ?
C62 C63 C64 120.3(6) . . ?
C63 C64 C65 120.0(6) . . ?
C66 C65 C64 120.7(5) . . ?
C61 C66 C65 118.4(5) . . ?
C61 C66 P 118.3(4) . . ?
C65 C66 P 123.2(4) . . ?
C36 B C7 110.9(4) . . ?
C36 B C27 102.0(4) . . ?
C7 B C27 113.6(4) . . ?
C36 B C17 108.5(4) . . ?
C7 B C17 109.3(4) . . ?
C27 B C17 112.2(4) . . ?

loop_
_geom_bond_atom_site_label_1
_geom_bond_atom_site_label_2
_geom_bond_distance
_geom_bond_site_symmetry_2
_geom_bond_publ_flag
Cu P 2.201(2) . ?
Cu S3 2.329(2) . ?
Cu S1 2.331(2) . ?
Cu S2 2.354(3) . ?
P C56 1.810(5) . ?
P C66 1.822(5) . ?
P C46 1.818(5) . ?
S1 C6 1.772(5) . ?
S1 C7 1.823(5) . ?
S2 C16 1.776(5) . ?
S2 C17 1.809(5) . ?
S3 C26 1.781(5) . ?
S3 C27 1.808(5) . ?
C1 C6 1.382(7) . ?
C1 C2 1.386(9) . ?
C2 C3 1.343(10) . ?
C3 C4 1.344(10) . ?
C4 C5 1.389(9) . ?
C5 C6 1.352(7) . ?
C7 B 1.640(8) . ?
C11 C16 1.375(6) . ?
C11 C12 1.386(8) . ?
C12 C13 1.349(9) . ?
C13 C14 1.346(9) . ?
C14 C15 1.370(8) . ?
C15 C16 1.360(7) . ?
C17 B 1.655(7) . ?
C21 C26 1.371(7) . ?
C21 C22 1.393(8) . ?
C22 C23 1.356(8) . ?
C23 C24 1.345(8) . ?
C24 C25 1.383(7) . ?
C25 C26 1.373(7) . ?
C27 B 1.662(7) . ?
C31 C32 1.393(7) . ?
C31 C36 1.386(7) . ?
C32 C33 1.350(9) . ?
C33 C34 1.359(8) . ?
C34 C35 1.383(7) . ?
C35 C36 1.364(7) . ?
C36 B 1.637(7) . ?
C41 C46 1.377(8) . ?
C41 C42 1.397(9) . ?
C42 C43 1.350(10) . ?
C43 C44 1.353(11) . ?
C44 C45 1.372(8) . ?
C45 C46 1.377(7) . ?
C51 C56 1.385(7) . ?
C51 C52 1.375(8) . ?
C52 C53 1.383(9) . ?
C53 C54 1.349(9) . ?
C54 C55 1.383(8) . ?
C55 C56 1.395(7) . ?
C61 C66 1.369(7) . ?
C61 C62 1.374(8) . ?
C62 C63 1.361(9) . ?
C63 C64 1.355(8) . ?
C64 C65 1.376(8) . ?
C65 C66 1.371(7) . ?
